data_1505347
loop_
_publ_author_name
'Knapp, Spencer'
'Yu, Younong'

_publ_section_title
;
 Synthesis of the oxygenated pactamycin core.
;
_journal_issue 7
_journal_name_full 'Organic letters'
_journal_page_first 1359
_journal_page_last 1362
_journal_paper_doi 10.1021/ol0702472
_journal_volume 9
_journal_year 2007
_chemical_formula_sum 'C10 H16 O4'
_chemical_formula_weight 200.23
_chemical_name_systematic
;

  ?

;
_space_group_IT_number 19
_symmetry_cell_setting orthorhombic
_symmetry_space_group_name_Hall 'P 2ac 2ab'
_symmetry_space_group_name_H-M 'P 21 21 21'
_atom_sites_solution_hydrogens geom
_atom_sites_solution_primary direct
_atom_sites_solution_secondary difmap
_audit_creation_method SHELXL-97
_cell_angle_alpha 90.00
_cell_angle_beta 90.00
_cell_angle_gamma 90.00
_cell_formula_units_Z 8
_cell_length_a 6.0929(4)
_cell_length_b 15.5857(11)
_cell_length_c 22.3343(16)
_cell_measurement_reflns_used 5222
_cell_measurement_temperature 100(2)
_cell_measurement_theta_max 30.50
_cell_measurement_theta_min 2.77
_cell_volume 2120.9(3)
_computing_cell_refinement 'Bruker SMART'
_computing_data_collection 'Bruker SMART'
_computing_data_reduction 'Bruker SAINT'
_computing_molecular_graphics 'Bruker SHELXTL'
_computing_publication_material 'Bruker SHELXTL'
_computing_structure_refinement 'SHELXL-97 (Sheldrick, 1997)'
_computing_structure_solution 'SHELXS-97 (Sheldrick, 1990)'
_diffrn_ambient_temperature 100(2)
_diffrn_measured_fraction_theta_full 0.999
_diffrn_measured_fraction_theta_max 0.999
_diffrn_measurement_device_type 'CCD area detector'
_diffrn_measurement_method 'phi and omega scans'
_diffrn_radiation_monochromator graphite
_diffrn_radiation_source 'fine-focus sealed tube'
_diffrn_radiation_type MoK\a
_diffrn_radiation_wavelength 0.71073
_diffrn_reflns_av_R_equivalents 0.0447
_diffrn_reflns_av_sigmaI/netI 0.0431
_diffrn_reflns_limit_h_max 8
_diffrn_reflns_limit_h_min -8
_diffrn_reflns_limit_k_max 22
_diffrn_reflns_limit_k_min -22
_diffrn_reflns_limit_l_max 31
_diffrn_reflns_limit_l_min -31
_diffrn_reflns_number 26114
_diffrn_reflns_theta_full 30.56
_diffrn_reflns_theta_max 30.56
_diffrn_reflns_theta_min 1.82
_diffrn_standards_decay_% 0
_diffrn_standards_interval_time 0
_diffrn_standards_number 0
_exptl_absorpt_coefficient_mu 0.096
_exptl_absorpt_correction_T_max .9999
_exptl_absorpt_correction_T_min .7954
_exptl_absorpt_correction_type multi-scan
_exptl_absorpt_process_details 'Bruker SAINT (SADABS)'
_exptl_crystal_colour colourless
_exptl_crystal_density_diffrn 1.254
_exptl_crystal_density_method 'not measured'
_exptl_crystal_description rod
_exptl_crystal_F_000 864
_exptl_crystal_size_max 0.47
_exptl_crystal_size_mid 0.125
_exptl_crystal_size_min 0.035
_refine_diff_density_max 0.417
_refine_diff_density_min -0.194
_refine_diff_density_rms 0.052
_refine_ls_abs_structure_details 'Flack H D (1983), Acta Cryst. A39, 876-881'
_refine_ls_abs_structure_Flack 0.1(7)
_refine_ls_extinction_method none
_refine_ls_goodness_of_fit_ref 1.002
_refine_ls_hydrogen_treatment mixed
_refine_ls_matrix_type full
_refine_ls_number_parameters 261
_refine_ls_number_reflns 6493
_refine_ls_number_restraints 0
_refine_ls_restrained_S_all 1.002
_refine_ls_R_factor_all 0.0620
_refine_ls_R_factor_gt 0.0475
_refine_ls_shift/su_max 0.000
_refine_ls_shift/su_mean 0.000
_refine_ls_structure_factor_coef Fsqd
_refine_ls_weighting_details 'calc w=1/[\s^2^(Fo^2^)+(0.0682P)^2^+0.0000P] where P=(Fo^2^+2Fc^2^)/3'
_refine_ls_weighting_scheme calc
_refine_ls_wR_factor_gt 0.1059
_refine_ls_wR_factor_ref 0.1136
_reflns_number_gt 5437
_reflns_number_total 6493
_reflns_threshold_expression >2sigma(I)
_cod_data_source_file ol0702472si20070201_101830.cif
_cod_data_source_block epoxide
_cod_depositor_comments
;
The following automatic conversions were performed:

'_symmetry_cell_setting' value 'Orthorhombic' changed to
'orthorhombic' according to
/home/saulius/struct/CIF-dictionaries/cif_core.dic dictionary named
'cif_core.dic' version 2.4.1 from 2010-06-29.

Automatic conversion script
Id: cif_fix_values 1715 2011-07-08 13:25:40Z adriana 
;
_cod_original_sg_symbol_H-M P2(1)2(1)2(1)
_cod_database_code 1505347

loop_
_symmetry_equiv_pos_as_xyz
'x, y, z'
'-x+1/2, -y, z+1/2'
'-x, y+1/2, -z+1/2'
'x+1/2, -y+1/2, -z'

loop_
_atom_site_label
_atom_site_type_symbol
_atom_site_fract_x
_atom_site_fract_y
_atom_site_fract_z
_atom_site_U_iso_or_equiv
_atom_site_adp_type
_atom_site_occupancy
_atom_site_symmetry_multiplicity
_atom_site_calc_flag
_atom_site_refinement_flags
O1 O -0.38338(18) 0.57249(7) 0.20666(5) 0.0207(2) Uani 1 1 d .
O2 O -0.20309(19) 0.70419(7) 0.05835(5) 0.0220(2) Uani 1 1 d .
H2 H -0.2862 0.7464 0.0526 0.033 Uiso 1 1 calc R
O3 O -0.10012(19) 0.73859(7) 0.19501(4) 0.0216(2) Uani 1 1 d .
O4 O 0.0878(2) 0.65438(8) 0.26736(5) 0.0257(3) Uani 1 1 d .
C1 C -0.1482(2) 0.58421(9) 0.19778(6) 0.0177(3) Uani 1 1 d .
C2 C -0.0902(2) 0.66167(9) 0.16021(6) 0.0160(3) Uani 1 1 d .
C3 C -0.2681(2) 0.66066(9) 0.11121(6) 0.0161(3) Uani 1 1 d .
H3 H -0.4052 0.6875 0.1272 0.019 Uiso 1 1 calc R
C4 C -0.3091(3) 0.56425(10) 0.09972(6) 0.0190(3) Uani 1 1 d .
H4A H -0.4609 0.5541 0.0855 0.023 Uiso 1 1 calc R
H4B H -0.2046 0.5412 0.0698 0.023 Uiso 1 1 calc R
C5 C -0.2721(3) 0.52417(10) 0.16045(6) 0.0200(3) Uani 1 1 d .
H5 H -0.2504 0.4608 0.1646 0.024 Uiso 1 1 calc R
C6 C -0.0057(3) 0.57271(10) 0.25196(7) 0.0240(3) Uani 1 1 d .
H6A H -0.0941 0.5506 0.2858 0.029 Uiso 1 1 calc R
H6B H 0.1124 0.5309 0.2433 0.029 Uiso 1 1 calc R
C7 C -0.0471(3) 0.72779(10) 0.25769(7) 0.0243(3) Uani 1 1 d .
C8 C 0.1380(3) 0.65127(11) 0.13288(7) 0.0236(3) Uani 1 1 d .
H8A H 0.1758 0.7030 0.1102 0.035 Uiso 1 1 calc R
H8B H 0.1388 0.6016 0.1060 0.035 Uiso 1 1 calc R
H8C H 0.2457 0.6425 0.1649 0.035 Uiso 1 1 calc R
C9 C 0.0963(4) 0.80321(12) 0.27460(8) 0.0350(4) Uani 1 1 d .
H9A H 0.2343 0.8004 0.2521 0.052 Uiso 1 1 calc R
H9B H 0.1276 0.8013 0.3176 0.052 Uiso 1 1 calc R
H9C H 0.0199 0.8568 0.2650 0.052 Uiso 1 1 calc R
C10 C -0.2588(3) 0.72483(11) 0.29387(7) 0.0291(4) Uani 1 1 d .
H10A H -0.3327 0.7806 0.2915 0.044 Uiso 1 1 calc R
H10B H -0.2247 0.7118 0.3358 0.044 Uiso 1 1 calc R
H10C H -0.3553 0.6802 0.2777 0.044 Uiso 1 1 calc R
O5 O -0.1344(2) 0.44657(8) -0.11613(6) 0.0321(3) Uani 1 1 d .
O6 O 0.01056(19) 0.67386(7) -0.04156(5) 0.0216(2) Uani 1 1 d .
H6 H -0.0476 0.6779 -0.0076 0.032 Uiso 1 1 calc R
O7 O 0.09347(18) 0.48562(6) 0.00654(4) 0.0187(2) Uani 1 1 d .
O8 O 0.2923(2) 0.36795(7) -0.03248(5) 0.0278(3) Uani 1 1 d .
C11 C 0.0957(3) 0.45763(10) -0.10041(7) 0.0228(3) Uani 1 1 d .
C12 C 0.1340(2) 0.52254(9) -0.05118(6) 0.0156(3) Uani 1 1 d .
C13 C -0.0367(2) 0.59221(9) -0.06623(6) 0.0172(3) Uani 1 1 d .
H13 H -0.1842 0.5730 -0.0519 0.021 Uiso 1 1 calc R
C14 C -0.0372(3) 0.59503(11) -0.13495(7) 0.0251(3) Uani 1 1 d .
H14A H -0.1802 0.6155 -0.1505 0.030 Uiso 1 1 calc R
H14B H 0.0808 0.6327 -0.1503 0.030 Uiso 1 1 calc R
C15 C 0.0030(3) 0.50246(12) -0.15198(7) 0.0285(4) Uani 1 1 d .
H15 H 0.0457 0.4864 -0.1937 0.034 Uiso 1 1 calc R
C16 C 0.2289(4) 0.37734(11) -0.09425(7) 0.0314(4) Uani 1 1 d .
H16A H 0.1413 0.3271 -0.1071 0.038 Uiso 1 1 calc R
H16B H 0.3612 0.3808 -0.1199 0.038 Uiso 1 1 calc R
C17 C 0.1358(3) 0.39426(10) 0.01077(7) 0.0236(3) Uani 1 1 d .
C18 C 0.3669(3) 0.55735(11) -0.05399(7) 0.0220(3) Uani 1 1 d .
H18A H 0.3894 0.5985 -0.0214 0.033 Uiso 1 1 calc R
H18B H 0.3900 0.5861 -0.0925 0.033 Uiso 1 1 calc R
H18C H 0.4714 0.5099 -0.0499 0.033 Uiso 1 1 calc R
C19 C 0.2468(4) 0.38032(11) 0.07062(7) 0.0343(4) Uani 1 1 d .
H19A H 0.2672 0.3187 0.0774 0.051 Uiso 1 1 calc R
H19B H 0.1551 0.4043 0.1026 0.051 Uiso 1 1 calc R
H19C H 0.3900 0.4089 0.0707 0.051 Uiso 1 1 calc R
C20 C -0.0791(3) 0.34588(11) 0.00621(9) 0.0368(4) Uani 1 1 d .
H20A H -0.1461 0.3568 -0.0329 0.055 Uiso 1 1 calc R
H20B H -0.1787 0.3652 0.0379 0.055 Uiso 1 1 calc R
H20C H -0.0516 0.2843 0.0107 0.055 Uiso 1 1 calc R

loop_
_atom_site_aniso_label
_atom_site_aniso_U_11
_atom_site_aniso_U_22
_atom_site_aniso_U_33
_atom_site_aniso_U_23
_atom_site_aniso_U_13
_atom_site_aniso_U_12
O1 0.0212(5) 0.0232(5) 0.0179(5) 0.0012(4) 0.0030(4) -0.0023(4)
O2 0.0268(6) 0.0234(6) 0.0159(5) 0.0067(4) 0.0050(4) 0.0098(4)
O3 0.0306(6) 0.0182(5) 0.0158(5) -0.0005(4) -0.0002(4) -0.0001(5)
O4 0.0271(6) 0.0280(6) 0.0220(5) -0.0002(4) -0.0077(5) -0.0029(5)
C1 0.0188(7) 0.0192(7) 0.0150(6) 0.0019(5) -0.0002(5) 0.0029(5)
C2 0.0172(7) 0.0163(6) 0.0144(6) 0.0001(5) 0.0004(5) 0.0022(5)
C3 0.0163(6) 0.0183(7) 0.0137(6) 0.0016(5) 0.0020(5) 0.0038(5)
C4 0.0198(7) 0.0213(7) 0.0160(6) -0.0014(5) -0.0007(5) 0.0022(6)
C5 0.0237(8) 0.0166(7) 0.0196(7) 0.0008(5) -0.0001(6) 0.0018(6)
C6 0.0292(8) 0.0226(7) 0.0202(7) 0.0047(6) -0.0078(6) 0.0030(6)
C7 0.0311(8) 0.0234(8) 0.0183(7) -0.0005(6) -0.0013(6) -0.0040(7)
C8 0.0157(7) 0.0318(9) 0.0233(7) 0.0027(6) 0.0008(6) 0.0013(6)
C9 0.0473(11) 0.0310(10) 0.0266(8) -0.0031(7) -0.0045(8) -0.0137(8)
C10 0.0399(10) 0.0269(8) 0.0204(7) -0.0031(6) 0.0075(7) -0.0029(8)
O5 0.0313(7) 0.0342(7) 0.0307(6) -0.0087(5) -0.0076(5) -0.0110(5)
O6 0.0288(6) 0.0157(5) 0.0204(5) 0.0003(4) 0.0096(4) -0.0026(5)
O7 0.0286(6) 0.0124(5) 0.0151(4) 0.0009(4) 0.0056(4) 0.0002(4)
O8 0.0368(7) 0.0223(6) 0.0243(5) -0.0001(4) 0.0086(5) 0.0085(5)
C11 0.0258(8) 0.0235(8) 0.0192(7) -0.0067(6) 0.0023(6) -0.0031(6)
C12 0.0161(6) 0.0168(7) 0.0140(6) -0.0010(5) 0.0026(5) -0.0020(5)
C13 0.0145(6) 0.0182(7) 0.0190(6) -0.0006(5) 0.0019(5) -0.0024(5)
C14 0.0237(8) 0.0332(9) 0.0182(7) 0.0016(6) -0.0039(6) 0.0015(7)
C15 0.0331(9) 0.0363(9) 0.0160(6) -0.0067(6) -0.0039(6) -0.0009(8)
C16 0.0476(11) 0.0243(8) 0.0223(7) -0.0052(6) 0.0069(8) 0.0072(8)
C17 0.0338(9) 0.0144(7) 0.0226(7) 0.0012(5) 0.0085(6) 0.0018(6)
C18 0.0152(7) 0.0254(8) 0.0255(7) 0.0035(6) 0.0009(6) -0.0029(6)
C19 0.0542(12) 0.0224(8) 0.0262(8) 0.0063(6) 0.0053(8) 0.0071(8)
C20 0.0460(11) 0.0190(8) 0.0455(10) 0.0008(7) 0.0140(9) -0.0095(8)

loop_
_atom_type_symbol
_atom_type_description
_atom_type_scat_dispersion_real
_atom_type_scat_dispersion_imag
_atom_type_scat_source
C C 0.0033 0.0016 'International Tables Vol C Tables 4.2.6.8 and 6.1.1.4'
H H 0.0000 0.0000 'International Tables Vol C Tables 4.2.6.8 and 6.1.1.4'
O O 0.0106 0.0060 'International Tables Vol C Tables 4.2.6.8 and 6.1.1.4'

loop_
_geom_angle_atom_site_label_1
_geom_angle_atom_site_label_2
_geom_angle_atom_site_label_3
_geom_angle
C5 O1 C1 60.50(10)
C3 O2 H2 109.5
C2 O3 C7 114.77(11)
C7 O4 C6 116.53(12)
O1 C1 C5 59.35(10)
O1 C1 C6 116.37(12)
C5 C1 C6 133.00(13)
O1 C1 C2 113.90(12)
C5 C1 C2 108.36(11)
C6 C1 C2 114.06(13)
O3 C2 C1 110.97(11)
O3 C2 C8 110.16(12)
C1 C2 C8 110.48(12)
O3 C2 C3 111.41(11)
C1 C2 C3 102.81(11)
C8 C2 C3 110.83(11)
O2 C3 C2 112.97(12)
O2 C3 C4 111.86(11)
C2 C3 C4 104.00(11)
O2 C3 H3 109.3
C2 C3 H3 109.3
C4 C3 H3 109.3
C5 C4 C3 103.24(11)
C5 C4 H4A 111.1
C3 C4 H4A 111.1
C5 C4 H4B 111.1
C3 C4 H4B 111.1
H4A C4 H4B 109.1
O1 C5 C1 60.15(9)
O1 C5 C4 110.83(12)
C1 C5 C4 108.91(13)
O1 C5 H5 120.7
C1 C5 H5 120.7
C4 C5 H5 120.7
O4 C6 C1 108.47(12)
O4 C6 H6A 110.0
C1 C6 H6A 110.0
O4 C6 H6B 110.0
C1 C6 H6B 110.0
H6A C6 H6B 108.4
O4 C7 O3 111.64(12)
O4 C7 C9 104.66(14)
O3 C7 C9 106.27(13)
O4 C7 C10 112.56(13)
O3 C7 C10 109.14(13)
C9 C7 C10 112.36(14)
C2 C8 H8A 109.5
C2 C8 H8B 109.5
H8A C8 H8B 109.5
C2 C8 H8C 109.5
H8A C8 H8C 109.5
H8B C8 H8C 109.5
C7 C9 H9A 109.5
C7 C9 H9B 109.5
H9A C9 H9B 109.5
C7 C9 H9C 109.5
H9A C9 H9C 109.5
H9B C9 H9C 109.5
C7 C10 H10A 109.5
C7 C10 H10B 109.5
H10A C10 H10B 109.5
C7 C10 H10C 109.5
H10A C10 H10C 109.5
H10B C10 H10C 109.5
C15 O5 C11 60.39(10)
C13 O6 H6 109.5
C12 O7 C17 114.96(10)
C17 O8 C16 116.29(14)
O5 C11 C15 59.60(11)
O5 C11 C16 116.43(14)
C15 C11 C16 132.97(14)
O5 C11 C12 113.78(13)
C15 C11 C12 108.24(13)
C16 C11 C12 114.11(14)
O7 C12 C11 111.03(12)
O7 C12 C18 109.95(12)
C11 C12 C18 110.66(12)
O7 C12 C13 111.27(11)
C11 C12 C13 102.05(12)
C18 C12 C13 111.68(12)
O6 C13 C14 111.32(12)
O6 C13 C12 114.28(12)
C14 C13 C12 103.88(12)
O6 C13 H13 109.1
C14 C13 H13 109.1
C12 C13 H13 109.1
C15 C14 C13 102.92(13)
C15 C14 H14A 111.2
C13 C14 H14A 111.2
C15 C14 H14B 111.2
C13 C14 H14B 111.2
H14A C14 H14B 109.1
O5 C15 C11 60.01(11)
O5 C15 C14 109.93(14)
C11 C15 C14 108.71(12)
O5 C15 H15 121.0
C11 C15 H15 121.0
C14 C15 H15 121.0
O8 C16 C11 108.55(12)
O8 C16 H16A 110.0
C11 C16 H16A 110.0
O8 C16 H16B 110.0
C11 C16 H16B 110.0
H16A C16 H16B 108.4
O8 C17 O7 111.05(12)
O8 C17 C19 105.04(14)
O7 C17 C19 106.13(12)
O8 C17 C20 113.06(14)
O7 C17 C20 109.32(14)
C19 C17 C20 111.99(15)
C12 C18 H18A 109.5
C12 C18 H18B 109.5
H18A C18 H18B 109.5
C12 C18 H18C 109.5
H18A C18 H18C 109.5
H18B C18 H18C 109.5
C17 C19 H19A 109.5
C17 C19 H19B 109.5
H19A C19 H19B 109.5
C17 C19 H19C 109.5
H19A C19 H19C 109.5
H19B C19 H19C 109.5
C17 C20 H20A 109.5
C17 C20 H20B 109.5
H20A C20 H20B 109.5
C17 C20 H20C 109.5
H20A C20 H20C 109.5
H20B C20 H20C 109.5

loop_
_geom_bond_atom_site_label_1
_geom_bond_atom_site_label_2
_geom_bond_distance
O1 C5 1.4463(18)
O1 C1 1.4581(19)
O2 C3 1.4180(16)
O2 H2 0.8400
O3 C2 1.4301(17)
O3 C7 1.4466(18)
O4 C7 1.425(2)
O4 C6 1.436(2)
C1 C5 1.463(2)
C1 C6 1.500(2)
C1 C2 1.512(2)
C2 C8 1.527(2)
C2 C3 1.5401(19)
C3 C4 1.545(2)
C3 H3 1.0000
C4 C5 1.510(2)
C4 H4A 0.9900
C4 H4B 0.9900
C5 H5 1.0000
C6 H6A 0.9900
C6 H6B 0.9900
C7 C9 1.512(2)
C7 C10 1.523(2)
C8 H8A 0.9800
C8 H8B 0.9800
C8 H8C 0.9800
C9 H9A 0.9800
C9 H9B 0.9800
C9 H9C 0.9800
C10 H10A 0.9800
C10 H10B 0.9800
C10 H10C 0.9800
O5 C15 1.449(2)
O5 C11 1.455(2)
O6 C13 1.4164(17)
O6 H6 0.8400
O7 C12 1.4333(16)
O7 C17 1.4502(18)
O8 C17 1.4179(19)
O8 C16 1.440(2)
C11 C15 1.461(2)
C11 C16 1.498(2)
C11 C12 1.512(2)
C12 C18 1.520(2)
C12 C13 1.541(2)
C13 C14 1.535(2)
C13 H13 1.0000
C14 C15 1.512(2)
C14 H14A 0.9900
C14 H14B 0.9900
C15 H15 1.0000
C16 H16A 0.9900
C16 H16B 0.9900
C17 C19 1.514(2)
C17 C20 1.514(3)
C18 H18A 0.9800
C18 H18B 0.9800
C18 H18C 0.9800
C19 H19A 0.9800
C19 H19B 0.9800
C19 H19C 0.9800
C20 H20A 0.9800
C20 H20B 0.9800
C20 H20C 0.9800

loop_
_geom_hbond_atom_site_label_D
_geom_hbond_atom_site_label_H
_geom_hbond_atom_site_label_A
_geom_hbond_distance_DH
_geom_hbond_distance_HA
_geom_hbond_distance_DA
_geom_hbond_angle_DHA
_geom_hbond_site_symmetry_A
O2 H2 O6 0.84 1.77 2.6072(15) 172.7 4_465
O6 H6 O2 0.84 1.80 2.6262(15) 168.3 .

loop_
_geom_torsion_atom_site_label_1
_geom_torsion_atom_site_label_2
_geom_torsion_atom_site_label_3
_geom_torsion_atom_site_label_4
_geom_torsion
C5 O1 C1 C6 -126.23(15)
C5 O1 C1 C2 97.93(13)
C7 O3 C2 C1 30.87(16)
C7 O3 C2 C8 -91.80(14)
C7 O3 C2 C3 144.78(12)
O1 C1 C2 O3 79.51(15)
C5 C1 C2 O3 143.38(12)
C6 C1 C2 O3 -57.37(16)
O1 C1 C2 C8 -158.00(12)
C5 C1 C2 C8 -94.13(14)
C6 C1 C2 C8 65.12(16)
O1 C1 C2 C3 -39.71(15)
C5 C1 C2 C3 24.17(15)
C6 C1 C2 C3 -176.58(12)
O3 C2 C3 O2 84.69(14)
C1 C2 C3 O2 -156.40(11)
C8 C2 C3 O2 -38.35(17)
O3 C2 C3 C4 -153.81(12)
C1 C2 C3 C4 -34.91(13)
C8 C2 C3 C4 83.15(14)
O2 C3 C4 C5 154.99(12)
C2 C3 C4 C5 32.76(14)
C1 O1 C5 C4 -100.46(14)
C6 C1 C5 O1 98.82(19)
C2 C1 C5 O1 -107.43(12)
O1 C1 C5 C4 103.69(13)
C6 C1 C5 C4 -157.49(16)
C2 C1 C5 C4 -3.74(16)
C3 C4 C5 O1 46.12(15)
C3 C4 C5 C1 -18.25(16)
C7 O4 C6 C1 35.22(18)
O1 C1 C6 O4 -112.66(15)
C5 C1 C6 O4 175.75(15)
C2 C1 C6 O4 23.11(18)
C6 O4 C7 O3 -62.67(17)
C6 O4 C7 C9 -177.21(13)
C6 O4 C7 C10 60.48(17)
C2 O3 C7 O4 24.24(17)
C2 O3 C7 C9 137.78(14)
C2 O3 C7 C10 -100.84(15)
C15 O5 C11 C16 -126.21(16)
C15 O5 C11 C12 97.93(15)
C17 O7 C12 C11 29.89(17)
C17 O7 C12 C18 -92.91(15)
C17 O7 C12 C13 142.82(13)
O5 C11 C12 O7 80.48(16)
C15 C11 C12 O7 144.56(14)
C16 C11 C12 O7 -56.42(18)
O5 C11 C12 C18 -157.14(13)
C15 C11 C12 C18 -93.05(16)
C16 C11 C12 C18 65.97(17)
O5 C11 C12 C13 -38.18(16)
C15 C11 C12 C13 25.91(16)
C16 C11 C12 C13 -175.07(14)
O7 C12 C13 O6 83.00(14)
C11 C12 C13 O6 -158.52(12)
C18 C12 C13 O6 -40.29(16)
O7 C12 C13 C14 -155.51(12)
C11 C12 C13 C14 -37.03(14)
C18 C12 C13 C14 81.21(14)
O6 C13 C14 C15 157.85(13)
C12 C13 C14 C15 34.40(15)
C11 O5 C15 C14 -100.64(14)
C16 C11 C15 O5 99.1(2)
C12 C11 C15 O5 -107.39(14)
O5 C11 C15 C14 102.72(15)
C16 C11 C15 C14 -158.15(19)
C12 C11 C15 C14 -4.68(19)
C13 C14 C15 O5 45.30(16)
C13 C14 C15 C11 -18.69(18)
C17 O8 C16 C11 36.4(2)
O5 C11 C16 O8 -113.29(16)
C15 C11 C16 O8 174.73(18)
C12 C11 C16 O8 22.4(2)
C16 O8 C17 O7 -63.85(18)
C16 O8 C17 C19 -178.15(14)
C16 O8 C17 C20 59.46(19)
C12 O7 C17 O8 25.41(18)
C12 O7 C17 C19 139.03(14)
C12 O7 C17 C20 -100.01(15)

loop_
_cod_related_entry_id
_cod_related_entry_database
_cod_related_entry_code
1 ChemSpider 30651589
